data_7703705
loop_
_publ_author_name
'Han, Seong Ho'
'Agbenyeke, Raphael Edem'
'Lee, Ga Yeon'
'Park, Bo Keun'
'Kim, Chang Gyoun'
'Lee, Young Kuk'
'Son, Seung Uk'
'Chung, Taek-Mo'

_publ_section_title
;
 Synthesis and characterization of novel zinc precursors for ZnO thin film
 deposition by atomic layer deposition.
;
_journal_issue 14
_journal_name_full 'Dalton transactions (Cambridge, England : 2003)'
_journal_page_first 4306
_journal_page_last 4314
_journal_paper_doi 10.1039/c9dt04644e
_journal_volume 49
_journal_year 2020
_chemical_formula_sum 'C16 H38 N2 O2 Zn2'
_chemical_formula_weight 421.22
_space_group_IT_number 2
_space_group_name_Hall '-P 1'
_space_group_name_H-M_alt 'P -1'
_symmetry_cell_setting triclinic
_symmetry_space_group_name_H-M 'P -1'
_atom_sites_solution_hydrogens geom
_atom_sites_solution_primary direct
_atom_sites_solution_secondary difmap
_audit_creation_method SHELXL-97
_audit_update_record
;
2019-08-13 deposited with the CCDC.	2020-03-05 downloaded from the CCDC.
;
_cell_angle_alpha 72.78(2)
_cell_angle_beta 89.89(3)
_cell_angle_gamma 63.71(2)
_cell_formula_units_Z 2
_cell_length_a 9.952(5)
_cell_length_b 10.298(5)
_cell_length_c 12.228(6)
_cell_measurement_reflns_used 3345
_cell_measurement_temperature 100(1)
_cell_measurement_theta_max 24.42
_cell_measurement_theta_min 2.69
_cell_volume 1060.9(9)
_computing_cell_refinement 'Bruker SAINT'
_computing_data_collection 'Bruker APEX2'
_computing_data_reduction 'Bruker SAINT'
_computing_molecular_graphics 'Bruker SHELXTL'
_computing_publication_material 'Bruker SHELXTL'
_computing_structure_refinement 'SHELXL-97 (Sheldrick, 2008)'
_computing_structure_solution 'SHELXS-97 (Sheldrick, 2008)'
_diffrn_ambient_temperature 100(1)
_diffrn_measured_fraction_theta_full 0.961
_diffrn_measured_fraction_theta_max 0.961
_diffrn_measurement_device_type 'Bruker APEX-II CCD'
_diffrn_measurement_method '\f and \w scans'
_diffrn_radiation_monochromator graphite
_diffrn_radiation_source 'fine-focus sealed tube'
_diffrn_radiation_type MoK\a
_diffrn_radiation_wavelength 0.71073
_diffrn_reflns_av_R_equivalents 0.0000
_diffrn_reflns_av_sigmaI/netI 0.0522
_diffrn_reflns_limit_h_max 12
_diffrn_reflns_limit_h_min -12
_diffrn_reflns_limit_k_max 12
_diffrn_reflns_limit_k_min -11
_diffrn_reflns_limit_l_max 15
_diffrn_reflns_limit_l_min 0
_diffrn_reflns_number 4020
_diffrn_reflns_theta_full 26.02
_diffrn_reflns_theta_max 26.02
_diffrn_reflns_theta_min 2.31
_exptl_absorpt_coefficient_mu 2.268
_exptl_absorpt_correction_T_max 0.9147
_exptl_absorpt_correction_T_min 0.6597
_exptl_absorpt_correction_type multi-scan
_exptl_absorpt_process_details 'Bruker SADABS'
_exptl_crystal_colour silver
_exptl_crystal_density_diffrn 1.319
_exptl_crystal_density_meas ?
_exptl_crystal_density_method 'not measured'
_exptl_crystal_description block
_exptl_crystal_F_000 448
_exptl_crystal_size_max 0.20
_exptl_crystal_size_mid 0.16
_exptl_crystal_size_min 0.04
_refine_diff_density_max 0.683
_refine_diff_density_min -0.321
_refine_diff_density_rms 0.084
_refine_ls_extinction_method none
_refine_ls_goodness_of_fit_ref 0.943
_refine_ls_hydrogen_treatment refxyz
_refine_ls_matrix_type full
_refine_ls_number_parameters 199
_refine_ls_number_reflns 4020
_refine_ls_number_restraints 0
_refine_ls_restrained_S_all 0.943
_refine_ls_R_factor_all 0.0668
_refine_ls_R_factor_gt 0.0430
_refine_ls_shift/su_max 0.001
_refine_ls_shift/su_mean 0.000
_refine_ls_structure_factor_coef Fsqd
_refine_ls_weighting_details 'calc w=1/[\s^2^(Fo^2^)+(0.0565P)^2^+0.0000P] where P=(Fo^2^+2Fc^2^)/3'
_refine_ls_weighting_scheme calc
_refine_ls_wR_factor_gt 0.0956
_refine_ls_wR_factor_ref 0.1049
_reflns_number_gt 2781
_reflns_number_total 4020
_reflns_threshold_expression >2sigma(I)
_cod_data_source_file c9dt04644e1.cif
_cod_data_source_block 20190812lt_0m
_cod_depositor_comments
;
The following automatic conversions were performed:

data item '_symmetry_cell_setting' value 'Triclinic' was changed to
'triclinic' in accordance with the
/home/data/users/saulius/crontab/automatic-downloads/rss-feeds/RSC/lib/dictionaries/cif_core.dic
dictionary named 'cif_core.dic' version 2.4.2 last updated on
2011-04-26.

data item '_exptl_crystal_density_meas' value 'none' was changed to
'?' -- the value is perceived as not measured.

Automatic conversion script
Id: cif_fix_values 7556 2019-12-06 15:28:31Z antanas 

 Adding full bibliography for 7703699--7703705.cif.
;
_cod_original_sg_symbol_H-M P-1
_cod_database_code 7703705

loop_
_symmetry_equiv_pos_as_xyz
'x, y, z'
'-x, -y, -z'

loop_
_atom_site_label
_atom_site_type_symbol
_atom_site_fract_x
_atom_site_fract_y
_atom_site_fract_z
_atom_site_U_iso_or_equiv
_atom_site_adp_type
_atom_site_occupancy
_atom_site_symmetry_multiplicity
_atom_site_calc_flag
_atom_site_refinement_flags
_atom_site_disorder_assembly
_atom_site_disorder_group
Zn1 Zn 0.63617(4) 0.52517(4) 0.51094(4) 0.04499(15) Uani 1 1 d . . .
Zn2 Zn 0.13354(4) 0.52848(4) -0.02683(4) 0.04407(15) Uani 1 1 d . . .
O1 O 0.5553(2) 0.4318(2) 0.4230(2) 0.0451(6) Uani 1 1 d . . .
O2 O 0.0549(2) 0.4393(2) 0.11104(19) 0.0441(6) Uani 1 1 d . . .
N1 N 0.7891(3) 0.2970(3) 0.6361(2) 0.0431(7) Uani 1 1 d . . .
N2 N 0.2891(3) 0.2979(3) -0.0304(2) 0.0461(7) Uani 1 1 d . . .
C1 C 0.7446(4) 0.6461(4) 0.4496(4) 0.0587(10) Uani 1 1 d . . .
H1A H 0.8177 0.6267 0.5147 0.070 Uiso 1 1 calc R . .
H1B H 0.8050 0.6035 0.3929 0.070 Uiso 1 1 calc R . .
C2 C 0.6570(5) 0.8179(5) 0.3921(4) 0.0784(14) Uani 1 1 d . . .
H2A H 0.7276 0.8591 0.3659 0.118 Uiso 1 1 calc R . .
H2B H 0.6009 0.8647 0.4477 0.118 Uiso 1 1 calc R . .
H2C H 0.5857 0.8412 0.3255 0.118 Uiso 1 1 calc R . .
C3 C 0.6546(4) 0.3027(4) 0.3932(3) 0.0521(9) Uani 1 1 d . . .
H3A H 0.7247 0.3320 0.3454 0.062 Uiso 1 1 calc R . .
C4 C 0.7517(4) 0.1671(4) 0.4987(3) 0.0591(10) Uani 1 1 d . . .
H4A H 0.6835 0.1405 0.5492 0.071 Uiso 1 1 calc R . .
H4B H 0.8119 0.0785 0.4727 0.071 Uiso 1 1 calc R . .
C5 C 0.8595(4) 0.1869(4) 0.5712(3) 0.0602(10) Uani 1 1 d . . .
H5A H 0.9281 0.0853 0.6278 0.072 Uiso 1 1 calc R . .
H5B H 0.9227 0.2211 0.5197 0.072 Uiso 1 1 calc R . .
C6 C 0.5664(5) 0.2640(5) 0.3181(4) 0.0682(11) Uani 1 1 d . . .
H6A H 0.5070 0.3545 0.2505 0.102 Uiso 1 1 calc R . .
H6B H 0.4981 0.2322 0.3630 0.102 Uiso 1 1 calc R . .
H6C H 0.6373 0.1802 0.2924 0.102 Uiso 1 1 calc R . .
C7 C 0.7082(4) 0.2439(4) 0.7238(3) 0.0581(10) Uani 1 1 d . . .
H7A H 0.7786 0.1427 0.7778 0.087 Uiso 1 1 calc R . .
H7B H 0.6262 0.2366 0.6859 0.087 Uiso 1 1 calc R . .
H7C H 0.6653 0.3166 0.7663 0.087 Uiso 1 1 calc R . .
C8 C 0.9115(4) 0.3058(5) 0.6965(4) 0.0689(12) Uani 1 1 d . . .
H8A H 0.9788 0.2046 0.7521 0.103 Uiso 1 1 calc R . .
H8B H 0.8674 0.3800 0.7377 0.103 Uiso 1 1 calc R . .
H8C H 0.9695 0.3385 0.6398 0.103 Uiso 1 1 calc R . .
C9 C 0.2394(5) 0.6546(4) -0.0333(4) 0.0633(11) Uani 1 1 d . . .
H9A H 0.2999 0.6166 0.0438 0.076 Uiso 1 1 calc R . .
H9B H 0.3122 0.6332 -0.0889 0.076 Uiso 1 1 calc R . .
C10 C 0.1498(6) 0.8239(5) -0.0655(5) 0.0887(15) Uani 1 1 d . . .
H10A H 0.2184 0.8684 -0.0634 0.133 Uiso 1 1 calc R . .
H10B H 0.0785 0.8490 -0.0105 0.133 Uiso 1 1 calc R . .
H10C H 0.0934 0.8660 -0.1438 0.133 Uiso 1 1 calc R . .
C11 C 0.1536(4) 0.3158(4) 0.2078(3) 0.0485(9) Uani 1 1 d . . .
H11A H 0.2200 0.3500 0.2395 0.058 Uiso 1 1 calc R . .
C12 C 0.2564(4) 0.1766(4) 0.1749(3) 0.0604(11) Uani 1 1 d . . .
H12A H 0.3185 0.0925 0.2467 0.072 Uiso 1 1 calc R . .
H12B H 0.1918 0.1431 0.1415 0.072 Uiso 1 1 calc R . .
C13 C 0.3625(4) 0.1970(4) 0.0899(3) 0.0602(11) Uani 1 1 d . . .
H13A H 0.4209 0.2393 0.1198 0.072 Uiso 1 1 calc R . .
H13B H 0.4357 0.0946 0.0877 0.072 Uiso 1 1 calc R . .
C14 C 0.0660(5) 0.2764(5) 0.3024(3) 0.0693(12) Uani 1 1 d . . .
H14A H 0.0014 0.3684 0.3218 0.104 Uiso 1 1 calc R . .
H14B H 0.1372 0.1973 0.3713 0.104 Uiso 1 1 calc R . .
H14C H 0.0027 0.2381 0.2753 0.104 Uiso 1 1 calc R . .
C15 C 0.4105(4) 0.3071(5) -0.0994(4) 0.0682(12) Uani 1 1 d . . .
H15A H 0.4803 0.2049 -0.1016 0.102 Uiso 1 1 calc R . .
H15B H 0.4665 0.3455 -0.0634 0.102 Uiso 1 1 calc R . .
H15C H 0.3645 0.3770 -0.1785 0.102 Uiso 1 1 calc R . .
C16 C 0.2125(4) 0.2338(4) -0.0838(4) 0.0613(11) Uani 1 1 d . . .
H16A H 0.2860 0.1315 -0.0835 0.092 Uiso 1 1 calc R . .
H16B H 0.1679 0.3008 -0.1638 0.092 Uiso 1 1 calc R . .
H16C H 0.1323 0.2263 -0.0399 0.092 Uiso 1 1 calc R . .

loop_
_atom_site_aniso_label
_atom_site_aniso_U_11
_atom_site_aniso_U_22
_atom_site_aniso_U_33
_atom_site_aniso_U_23
_atom_site_aniso_U_13
_atom_site_aniso_U_12
Zn1 0.0370(2) 0.0398(2) 0.0581(3) -0.01362(19) 0.00645(18) -0.01928(19)
Zn2 0.0366(2) 0.0380(2) 0.0572(3) -0.01424(19) 0.00656(18) -0.01778(19)
O1 0.0357(12) 0.0449(14) 0.0561(15) -0.0211(11) 0.0071(10) -0.0170(11)
O2 0.0354(12) 0.0393(13) 0.0462(14) -0.0064(10) 0.0018(10) -0.0125(10)
N1 0.0373(15) 0.0424(16) 0.0504(17) -0.0141(13) 0.0062(13) -0.0199(13)
N2 0.0336(15) 0.0455(17) 0.0584(19) -0.0219(14) 0.0044(13) -0.0147(13)
C1 0.050(2) 0.051(2) 0.077(3) -0.014(2) 0.0108(19) -0.0293(19)
C2 0.072(3) 0.051(3) 0.110(4) -0.018(2) 0.024(3) -0.032(2)
C3 0.045(2) 0.049(2) 0.060(2) -0.0224(18) 0.0126(17) -0.0177(18)
C4 0.059(2) 0.044(2) 0.069(3) -0.028(2) 0.009(2) -0.0132(19)
C5 0.045(2) 0.052(2) 0.062(3) -0.0133(19) 0.0011(18) -0.0081(18)
C6 0.072(3) 0.071(3) 0.074(3) -0.042(2) 0.008(2) -0.033(2)
C7 0.058(2) 0.057(2) 0.059(2) -0.0129(19) 0.0081(19) -0.030(2)
C8 0.053(2) 0.071(3) 0.074(3) -0.008(2) -0.010(2) -0.032(2)
C9 0.062(2) 0.059(3) 0.082(3) -0.025(2) 0.011(2) -0.038(2)
C10 0.080(3) 0.057(3) 0.136(5) -0.030(3) 0.003(3) -0.040(3)
C11 0.045(2) 0.043(2) 0.050(2) -0.0106(17) -0.0001(16) -0.0171(17)
C12 0.060(2) 0.041(2) 0.058(2) -0.0021(18) -0.0033(19) -0.0133(19)
C13 0.042(2) 0.047(2) 0.075(3) -0.024(2) -0.0001(19) -0.0042(18)
C14 0.073(3) 0.064(3) 0.058(3) -0.006(2) 0.009(2) -0.029(2)
C15 0.047(2) 0.072(3) 0.096(3) -0.044(2) 0.029(2) -0.026(2)
C16 0.052(2) 0.059(3) 0.083(3) -0.037(2) 0.008(2) -0.025(2)

loop_
_atom_type_symbol
_atom_type_description
_atom_type_scat_dispersion_real
_atom_type_scat_dispersion_imag
_atom_type_scat_source
C C 0.0033 0.0016 'International Tables Vol C Tables 4.2.6.8 and 6.1.1.4'
H H 0.0000 0.0000 'International Tables Vol C Tables 4.2.6.8 and 6.1.1.4'
N N 0.0061 0.0033 'International Tables Vol C Tables 4.2.6.8 and 6.1.1.4'
O O 0.0106 0.0060 'International Tables Vol C Tables 4.2.6.8 and 6.1.1.4'
Zn Zn 0.2839 1.4301 'International Tables Vol C Tables 4.2.6.8 and 6.1.1.4'

loop_
_geom_angle_atom_site_label_1
_geom_angle_atom_site_label_2
_geom_angle_atom_site_label_3
_geom_angle
_geom_angle_site_symmetry_1
_geom_angle_site_symmetry_3
_geom_angle_publ_flag
C1 Zn1 O1 134.39(13) . 2_666 ?
C1 Zn1 O1 126.24(15) . . ?
O1 Zn1 O1 82.44(10) 2_666 . ?
C1 Zn1 N1 111.83(14) . . ?
O1 Zn1 N1 100.33(10) 2_666 . ?
O1 Zn1 N1 91.51(10) . . ?
C1 Zn1 Zn1 149.05(12) . 2_666 ?
O1 Zn1 Zn1 41.51(7) 2_666 2_666 ?
O1 Zn1 Zn1 40.93(7) . 2_666 ?
N1 Zn1 Zn1 97.82(8) . 2_666 ?
O2 Zn2 C9 135.05(14) 2_565 . ?
O2 Zn2 O2 82.54(10) 2_565 . ?
C9 Zn2 O2 126.27(15) . . ?
O2 Zn2 N2 99.61(10) 2_565 . ?
C9 Zn2 N2 111.84(15) . . ?
O2 Zn2 N2 91.04(10) . . ?
O2 Zn2 Zn2 41.49(7) 2_565 2_565 ?
C9 Zn2 Zn2 149.77(12) . 2_565 ?
O2 Zn2 Zn2 41.05(6) . 2_565 ?
N2 Zn2 Zn2 97.04(8) . 2_565 ?
C3 O1 Zn1 130.3(2) . 2_666 ?
C3 O1 Zn1 120.8(2) . . ?
Zn1 O1 Zn1 97.56(10) 2_666 . ?
C11 O2 Zn2 129.6(2) . 2_565 ?
C11 O2 Zn2 121.6(2) . . ?
Zn2 O2 Zn2 97.46(10) 2_565 . ?
C7 N1 C8 107.7(3) . . ?
C7 N1 C5 111.1(3) . . ?
C8 N1 C5 108.2(3) . . ?
C7 N1 Zn1 111.3(2) . . ?
C8 N1 Zn1 109.7(2) . . ?
C5 N1 Zn1 108.7(2) . . ?
C16 N2 C13 111.2(3) . . ?
C16 N2 C15 107.9(3) . . ?
C13 N2 C15 107.9(3) . . ?
C16 N2 Zn2 112.4(2) . . ?
C13 N2 Zn2 108.5(2) . . ?
C15 N2 Zn2 108.9(2) . . ?
C2 C1 Zn1 120.1(3) . . ?
C2 C1 H1A 107.3 . . ?
Zn1 C1 H1A 107.3 . . ?
C2 C1 H1B 107.3 . . ?
Zn1 C1 H1B 107.3 . . ?
H1A C1 H1B 106.9 . . ?
C1 C2 H2A 109.5 . . ?
C1 C2 H2B 109.5 . . ?
H2A C2 H2B 109.5 . . ?
C1 C2 H2C 109.5 . . ?
H2A C2 H2C 109.5 . . ?
H2B C2 H2C 109.5 . . ?
O1 C3 C4 112.1(3) . . ?
O1 C3 C6 110.2(3) . . ?
C4 C3 C6 112.5(3) . . ?
O1 C3 H3A 107.2 . . ?
C4 C3 H3A 107.2 . . ?
C6 C3 H3A 107.2 . . ?
C5 C4 C3 116.9(3) . . ?
C5 C4 H4A 108.1 . . ?
C3 C4 H4A 108.1 . . ?
C5 C4 H4B 108.1 . . ?
C3 C4 H4B 108.1 . . ?
H4A C4 H4B 107.3 . . ?
N1 C5 C4 116.5(3) . . ?
N1 C5 H5A 108.2 . . ?
C4 C5 H5A 108.2 . . ?
N1 C5 H5B 108.2 . . ?
C4 C5 H5B 108.2 . . ?
H5A C5 H5B 107.3 . . ?
C3 C6 H6A 109.5 . . ?
C3 C6 H6B 109.5 . . ?
H6A C6 H6B 109.5 . . ?
C3 C6 H6C 109.5 . . ?
H6A C6 H6C 109.5 . . ?
H6B C6 H6C 109.5 . . ?
N1 C7 H7A 109.5 . . ?
N1 C7 H7B 109.5 . . ?
H7A C7 H7B 109.5 . . ?
N1 C7 H7C 109.5 . . ?
H7A C7 H7C 109.5 . . ?
H7B C7 H7C 109.5 . . ?
N1 C8 H8A 109.5 . . ?
N1 C8 H8B 109.5 . . ?
H8A C8 H8B 109.5 . . ?
N1 C8 H8C 109.5 . . ?
H8A C8 H8C 109.5 . . ?
H8B C8 H8C 109.5 . . ?
C10 C9 Zn2 119.7(3) . . ?
C10 C9 H9A 107.4 . . ?
Zn2 C9 H9A 107.4 . . ?
C10 C9 H9B 107.4 . . ?
Zn2 C9 H9B 107.4 . . ?
H9A C9 H9B 106.9 . . ?
C9 C10 H10A 109.5 . . ?
C9 C10 H10B 109.5 . . ?
H10A C10 H10B 109.5 . . ?
C9 C10 H10C 109.5 . . ?
H10A C10 H10C 109.5 . . ?
H10B C10 H10C 109.5 . . ?
O2 C11 C14 111.0(3) . . ?
O2 C11 C12 112.0(3) . . ?
C14 C11 C12 111.6(3) . . ?
O2 C11 H11A 107.3 . . ?
C14 C11 H11A 107.3 . . ?
C12 C11 H11A 107.3 . . ?
C13 C12 C11 116.7(3) . . ?
C13 C12 H12A 108.1 . . ?
C11 C12 H12A 108.1 . . ?
C13 C12 H12B 108.1 . . ?
C11 C12 H12B 108.1 . . ?
H12A C12 H12B 107.3 . . ?
N2 C13 C12 115.8(3) . . ?
N2 C13 H13A 108.3 . . ?
C12 C13 H13A 108.3 . . ?
N2 C13 H13B 108.3 . . ?
C12 C13 H13B 108.3 . . ?
H13A C13 H13B 107.4 . . ?
C11 C14 H14A 109.5 . . ?
C11 C14 H14B 109.5 . . ?
H14A C14 H14B 109.5 . . ?
C11 C14 H14C 109.5 . . ?
H14A C14 H14C 109.5 . . ?
H14B C14 H14C 109.5 . . ?
N2 C15 H15A 109.5 . . ?
N2 C15 H15B 109.5 . . ?
H15A C15 H15B 109.5 . . ?
N2 C15 H15C 109.5 . . ?
H15A C15 H15C 109.5 . . ?
H15B C15 H15C 109.5 . . ?
N2 C16 H16A 109.5 . . ?
N2 C16 H16B 109.5 . . ?
H16A C16 H16B 109.5 . . ?
N2 C16 H16C 109.5 . . ?
H16A C16 H16C 109.5 . . ?
H16B C16 H16C 109.5 . . ?

loop_
_geom_bond_atom_site_label_1
_geom_bond_atom_site_label_2
_geom_bond_distance
_geom_bond_site_symmetry_2
_geom_bond_publ_flag
Zn1 C1 1.979(4) . ?
Zn1 O1 1.984(2) 2_666 ?
Zn1 O1 2.008(2) . ?
Zn1 N1 2.212(3) . ?
Zn1 Zn1 3.0029(16) 2_666 ?
Zn2 O2 1.985(2) 2_565 ?
Zn2 C9 1.988(4) . ?
Zn2 O2 2.003(2) . ?
Zn2 N2 2.201(3) . ?
Zn2 Zn2 2.9979(15) 2_565 ?
O1 C3 1.414(4) . ?
O1 Zn1 1.984(2) 2_666 ?
O2 C11 1.410(4) . ?
O2 Zn2 1.986(2) 2_565 ?
N1 C7 1.462(4) . ?
N1 C8 1.475(4) . ?
N1 C5 1.494(5) . ?
N2 C16 1.465(4) . ?
N2 C13 1.484(5) . ?
N2 C15 1.494(4) . ?
C1 C2 1.511(5) . ?
C1 H1A 0.9900 . ?
C1 H1B 0.9900 . ?
C2 H2A 0.9800 . ?
C2 H2B 0.9800 . ?
C2 H2C 0.9800 . ?
C3 C4 1.514(5) . ?
C3 C6 1.517(5) . ?
C3 H3A 1.0000 . ?
C4 C5 1.511(5) . ?
C4 H4A 0.9900 . ?
C4 H4B 0.9900 . ?
C5 H5A 0.9900 . ?
C5 H5B 0.9900 . ?
C6 H6A 0.9800 . ?
C6 H6B 0.9800 . ?
C6 H6C 0.9800 . ?
C7 H7A 0.9800 . ?
C7 H7B 0.9800 . ?
C7 H7C 0.9800 . ?
C8 H8A 0.9800 . ?
C8 H8B 0.9800 . ?
C8 H8C 0.9800 . ?
C9 C10 1.487(5) . ?
C9 H9A 0.9900 . ?
C9 H9B 0.9900 . ?
C10 H10A 0.9800 . ?
C10 H10B 0.9800 . ?
C10 H10C 0.9800 . ?
C11 C14 1.515(5) . ?
C11 C12 1.518(5) . ?
C11 H11A 1.0000 . ?
C12 C13 1.518(5) . ?
C12 H12A 0.9900 . ?
C12 H12B 0.9900 . ?
C13 H13A 0.9900 . ?
C13 H13B 0.9900 . ?
C14 H14A 0.9800 . ?
C14 H14B 0.9800 . ?
C14 H14C 0.9800 . ?
C15 H15A 0.9800 . ?
C15 H15B 0.9800 . ?
C15 H15C 0.9800 . ?
C16 H16A 0.9800 . ?
C16 H16B 0.9800 . ?
C16 H16C 0.9800 . ?

loop_
_geom_torsion_atom_site_label_1
_geom_torsion_atom_site_label_2
_geom_torsion_atom_site_label_3
_geom_torsion_atom_site_label_4
_geom_torsion
_geom_torsion_site_symmetry_1
_geom_torsion_site_symmetry_2
_geom_torsion_site_symmetry_3
_geom_torsion_site_symmetry_4
_geom_torsion_publ_flag
C1 Zn1 O1 C3 72.0(3) . . . . ?
O1 Zn1 O1 C3 -146.9(3) 2_666 . . . ?
N1 Zn1 O1 C3 -46.7(2) . . . . ?
Zn1 Zn1 O1 C3 -146.9(3) 2_666 . . . ?
C1 Zn1 O1 Zn1 -141.05(15) . . . 2_666 ?
O1 Zn1 O1 Zn1 0.0 2_666 . . 2_666 ?
N1 Zn1 O1 Zn1 100.22(11) . . . 2_666 ?
O2 Zn2 O2 C11 146.6(3) 2_565 . . . ?
C9 Zn2 O2 C11 -71.3(3) . . . . ?
N2 Zn2 O2 C11 47.0(2) . . . . ?
Zn2 Zn2 O2 C11 146.6(3) 2_565 . . . ?
O2 Zn2 O2 Zn2 0.0 2_565 . . 2_565 ?
C9 Zn2 O2 Zn2 142.11(16) . . . 2_565 ?
N2 Zn2 O2 Zn2 -99.55(11) . . . 2_565 ?
C1 Zn1 N1 C7 149.3(3) . . . . ?
O1 Zn1 N1 C7 2.3(2) 2_666 . . . ?
O1 Zn1 N1 C7 -80.3(2) . . . . ?
Zn1 Zn1 N1 C7 -39.7(2) 2_666 . . . ?
C1 Zn1 N1 C8 30.1(3) . . . . ?
O1 Zn1 N1 C8 -116.9(2) 2_666 . . . ?
O1 Zn1 N1 C8 160.5(2) . . . . ?
Zn1 Zn1 N1 C8 -158.9(2) 2_666 . . . ?
C1 Zn1 N1 C5 -88.0(3) . . . . ?
O1 Zn1 N1 C5 125.0(2) 2_666 . . . ?
O1 Zn1 N1 C5 42.4(2) . . . . ?
Zn1 Zn1 N1 C5 83.0(2) 2_666 . . . ?
O2 Zn2 N2 C16 -3.4(3) 2_565 . . . ?
C9 Zn2 N2 C16 -150.6(3) . . . . ?
O2 Zn2 N2 C16 79.2(2) . . . . ?
Zn2 Zn2 N2 C16 38.5(2) 2_565 . . . ?
O2 Zn2 N2 C13 -126.7(2) 2_565 . . . ?
C9 Zn2 N2 C13 86.0(3) . . . . ?
O2 Zn2 N2 C13 -44.1(2) . . . . ?
Zn2 Zn2 N2 C13 -84.8(2) 2_565 . . . ?
O2 Zn2 N2 C15 116.1(2) 2_565 . . . ?
C9 Zn2 N2 C15 -31.1(3) . . . . ?
O2 Zn2 N2 C15 -161.3(2) . . . . ?
Zn2 Zn2 N2 C15 158.0(2) 2_565 . . . ?
O1 Zn1 C1 C2 -30.3(5) 2_666 . . . ?
O1 Zn1 C1 C2 89.0(4) . . . . ?
N1 Zn1 C1 C2 -161.8(3) . . . . ?
Zn1 Zn1 C1 C2 35.8(5) 2_666 . . . ?
Zn1 O1 C3 C4 -76.0(4) 2_666 . . . ?
Zn1 O1 C3 C4 58.9(4) . . . . ?
Zn1 O1 C3 C6 50.3(4) 2_666 . . . ?
Zn1 O1 C3 C6 -174.9(2) . . . . ?
O1 C3 C4 C5 -62.7(4) . . . . ?
C6 C3 C4 C5 172.4(3) . . . . ?
C7 N1 C5 C4 64.6(4) . . . . ?
C8 N1 C5 C4 -177.3(3) . . . . ?
Zn1 N1 C5 C4 -58.3(4) . . . . ?
C3 C4 C5 N1 68.3(5) . . . . ?
O2 Zn2 C9 C10 31.6(5) 2_565 . . . ?
O2 Zn2 C9 C10 -88.9(4) . . . . ?
N2 Zn2 C9 C10 162.5(3) . . . . ?
Zn2 Zn2 C9 C10 -35.7(5) 2_565 . . . ?
Zn2 O2 C11 C14 -48.3(4) 2_565 . . . ?
Zn2 O2 C11 C14 176.8(2) . . . . ?
Zn2 O2 C11 C12 77.2(4) 2_565 . . . ?
Zn2 O2 C11 C12 -57.7(4) . . . . ?
O2 C11 C12 C13 61.0(4) . . . . ?
C14 C11 C12 C13 -173.8(3) . . . . ?
C16 N2 C13 C12 -63.5(4) . . . . ?
C15 N2 C13 C12 178.4(3) . . . . ?
Zn2 N2 C13 C12 60.6(4) . . . . ?
C11 C12 C13 N2 -68.9(5) . . . . ?
